data_4034107
loop_
_publ_author_name
'Li, Ming'
'Wang, Jia-Hui'
'Li, Wei'
'Lin, Cheng-Dong'
'Zhang, Lin-Bao'
'Wen, Li-Rong'

_publ_section_title
;
 N-Phenoxyamides as Multitasking Reagents: Base-Controlled Selective
 Construction of Benzofurans or Dihydrobenzofuro[2,3- d]oxazoles.
;
_journal_issue 13
_journal_name_full 'The Journal of organic chemistry'
_journal_page_first 8523
_journal_page_last 8530
_journal_paper_doi 10.1021/acs.joc.9b00858
_journal_volume 84
_journal_year 2019
_chemical_formula_moiety 'C10 H9 N O2'
_chemical_formula_sum 'C10 H9 N O2'
_chemical_formula_weight 175.18
_space_group_crystal_system orthorhombic
_space_group_IT_number 61
_space_group_name_Hall '-P 2ac 2ab'
_space_group_name_H-M_alt 'P b c a'
_atom_sites_solution_hydrogens geom
_atom_sites_solution_primary dual
_audit_creation_date 2018-08-27
_audit_creation_method
;
Olex2 1.2
(compiled 2018.05.29 svn.r3508 for OlexSys, GUI svn.r5506)
;
_audit_update_record
;
????
;
_cell_angle_alpha 90
_cell_angle_beta 90
_cell_angle_gamma 90
_cell_formula_units_Z 8
_cell_length_a 8.431(2)
_cell_length_b 9.685(2)
_cell_length_c 20.623(6)
_cell_measurement_reflns_used 5269
_cell_measurement_temperature 173(2)
_cell_measurement_theta_max 27.4787
_cell_measurement_theta_min 0.9874
_cell_volume 1684.0(7)
_computing_cell_refinement 'CrystalClear (Rigaku Inc., 2007)'
_computing_data_collection 'CrystalClear (Rigaku Inc., 2007)'
_computing_data_reduction 'CrystalClear (Rigaku Inc., 2007)'
_computing_molecular_graphics 'Olex2 (Dolomanov et al., 2009)'
_computing_publication_material 'CIFTAB (Sheldrick, 2014)'
_computing_structure_refinement 'ShelXL (Sheldrick, 2015)'
_computing_structure_solution 'ShelXT (Sheldrick, 2015)'
_diffrn_ambient_temperature 173.15
_diffrn_measured_fraction_theta_full 0.990
_diffrn_measured_fraction_theta_max 0.986
_diffrn_measurement_device_type 'MM007-HF CCD(Saturn 724+)'
_diffrn_measurement_method '\w scans at fixed \c = 45\%'
_diffrn_radiation_monochromator Confocal
_diffrn_radiation_type MoK\a
_diffrn_radiation_wavelength 0.71073
_diffrn_reflns_av_R_equivalents 0.0374
_diffrn_reflns_av_unetI/netI 0.0220
_diffrn_reflns_Laue_measured_fraction_full 0.990
_diffrn_reflns_Laue_measured_fraction_max 0.986
_diffrn_reflns_limit_h_max 10
_diffrn_reflns_limit_h_min -10
_diffrn_reflns_limit_k_max 11
_diffrn_reflns_limit_k_min -12
_diffrn_reflns_limit_l_max 26
_diffrn_reflns_limit_l_min -26
_diffrn_reflns_number 10551
_diffrn_reflns_point_group_measured_fraction_full 0.990
_diffrn_reflns_point_group_measured_fraction_max 0.986
_diffrn_reflns_theta_full 25.242
_diffrn_reflns_theta_max 27.478
_diffrn_reflns_theta_min 3.121
_diffrn_source 'Rotating Anode'
_exptl_absorpt_coefficient_mu 0.097
_exptl_absorpt_correction_T_max 1.00000
_exptl_absorpt_correction_T_min 0.86718
_exptl_absorpt_correction_type multi-scan
_exptl_absorpt_process_details 'CrystalClear (Rigaku Inc., 2007)'
_exptl_crystal_colour colorless
_exptl_crystal_density_diffrn 1.382
_exptl_crystal_description block
_exptl_crystal_F_000 736
_exptl_crystal_size_max 0.512
_exptl_crystal_size_mid 0.414
_exptl_crystal_size_min 0.378
_refine_diff_density_max 0.263
_refine_diff_density_min -0.223
_refine_diff_density_rms 0.040
_refine_ls_extinction_method none
_refine_ls_goodness_of_fit_ref 1.129
_refine_ls_hydrogen_treatment constr
_refine_ls_matrix_type full
_refine_ls_number_parameters 119
_refine_ls_number_reflns 1908
_refine_ls_number_restraints 0
_refine_ls_restrained_S_all 1.129
_refine_ls_R_factor_all 0.0499
_refine_ls_R_factor_gt 0.0487
_refine_ls_shift/su_max 0.001
_refine_ls_shift/su_mean 0.000
_refine_ls_structure_factor_coef Fsqd
_refine_ls_weighting_details 'w=1/[\s^2^(Fo^2^)+(0.0539P)^2^+0.9082P] where P=(Fo^2^+2Fc^2^)/3'
_refine_ls_weighting_scheme calc
_refine_ls_wR_factor_gt 0.1208
_refine_ls_wR_factor_ref 0.1218
_reflns_Friedel_coverage 0.000
_reflns_number_gt 1860
_reflns_number_total 1908
_reflns_threshold_expression 'I > 2\s(I)'
_cod_data_source_file jo9b00858_si_003.cif
_cod_data_source_block mx7411
_cod_original_cell_volume 1684.0(8)
_cod_database_code 4034107
_shelx_shelxl_version_number 2016/6
_shelx_space_group_comment
;
The symmetry employed for this shelxl refinement is uniquely defined
by the following loop, which should always be used as a source of
symmetry information in preference to the above space-group names.
They are only intended as comments.
;
_shelx_estimated_absorpt_t_max 0.964
_shelx_estimated_absorpt_t_min 0.952
_olex2_refinement_description
;
1. Fixed Uiso
 At 1.2 times of:
  All C(H) groups, All N(H) groups
 At 1.5 times of:
  All C(H,H,H) groups
2.a Aromatic/amide H refined with riding coordinates:
 N1(H1), C2(H2), C3(H3), C4(H4), C5(H5), C7(H7)
2.b Idealised Me refined as rotating group:
 C10(H10A,H10B,H10C)
;
_olex2_submission_special_instructions 'No special instructions were received'

loop_
_space_group_symop_operation_xyz
'x, y, z'
'-x+1/2, -y, z+1/2'
'-x, y+1/2, -z+1/2'
'x+1/2, -y+1/2, -z'
'-x, -y, -z'
'x-1/2, y, -z-1/2'
'x, -y-1/2, z-1/2'
'-x-1/2, y-1/2, z'

loop_
_atom_site_label
_atom_site_type_symbol
_atom_site_fract_x
_atom_site_fract_y
_atom_site_fract_z
_atom_site_U_iso_or_equiv
_atom_site_adp_type
_atom_site_occupancy
_atom_site_site_symmetry_order
_atom_site_calc_flag
_atom_site_refinement_flags_posn
O1 O 0.43025(12) 0.61069(10) 0.41128(5) 0.0267(3) Uani 1 1 d .
O2 O 0.17279(14) 0.34539(11) 0.52867(5) 0.0325(3) Uani 1 1 d .
N1 N 0.27474(14) 0.55176(12) 0.49768(6) 0.0252(3) Uani 1 1 d .
H1 H 0.280909 0.640219 0.507092 0.030 Uiso 1 1 calc R
C1 C 0.50499(17) 0.54881(15) 0.35916(7) 0.0247(3) Uani 1 1 d .
C2 C 0.59399(19) 0.61561(17) 0.31280(8) 0.0312(4) Uani 1 1 d .
H2 H 0.610439 0.712617 0.313899 0.037 Uiso 1 1 calc R
C3 C 0.65840(19) 0.53327(17) 0.26431(8) 0.0329(4) Uani 1 1 d .
H3 H 0.720527 0.574684 0.231167 0.039 Uiso 1 1 calc R
C4 C 0.63353(19) 0.39118(17) 0.26344(7) 0.0317(4) Uani 1 1 d .
H4 H 0.678290 0.337662 0.229447 0.038 Uiso 1 1 calc R
C5 C 0.54485(19) 0.32606(17) 0.31110(8) 0.0308(4) Uani 1 1 d .
H5 H 0.530038 0.228835 0.310476 0.037 Uiso 1 1 calc R
C6 C 0.47792(17) 0.40675(15) 0.35998(7) 0.0250(3) Uani 1 1 d .
C7 C 0.38045(18) 0.38078(15) 0.41613(7) 0.0277(3) Uani 1 1 d .
H7 H 0.340910 0.294117 0.430419 0.033 Uiso 1 1 calc R
C8 C 0.35702(16) 0.50483(14) 0.44413(7) 0.0237(3) Uani 1 1 d .
C9 C 0.18428(16) 0.46979(15) 0.53705(7) 0.0244(3) Uani 1 1 d .
C10 C 0.09903(19) 0.54554(17) 0.59006(7) 0.0298(4) Uani 1 1 d .
H10A H 0.002971 0.494589 0.602032 0.045 Uiso 1 1 calc GR
H10B H 0.069867 0.637961 0.574829 0.045 Uiso 1 1 calc GR
H10C H 0.168561 0.553555 0.627954 0.045 Uiso 1 1 calc GR

loop_
_atom_site_aniso_label
_atom_site_aniso_U_11
_atom_site_aniso_U_22
_atom_site_aniso_U_33
_atom_site_aniso_U_23
_atom_site_aniso_U_13
_atom_site_aniso_U_12
O1 0.0306(5) 0.0203(5) 0.0292(6) -0.0001(4) 0.0020(4) -0.0014(4)
O2 0.0381(6) 0.0226(5) 0.0369(6) -0.0016(5) 0.0035(5) -0.0035(4)
N1 0.0278(6) 0.0190(6) 0.0287(6) -0.0038(5) -0.0001(5) 0.0000(5)
C1 0.0236(7) 0.0248(7) 0.0257(7) -0.0009(6) -0.0033(5) 0.0021(5)
C2 0.0347(8) 0.0263(7) 0.0325(8) 0.0034(6) -0.0004(6) -0.0030(6)
C3 0.0320(8) 0.0377(9) 0.0290(8) 0.0038(7) 0.0021(6) -0.0005(6)
C4 0.0313(8) 0.0358(8) 0.0279(8) -0.0043(6) 0.0004(6) 0.0049(6)
C5 0.0333(8) 0.0257(7) 0.0335(8) -0.0048(6) 0.0000(6) 0.0011(6)
C6 0.0235(7) 0.0246(7) 0.0271(7) -0.0007(6) -0.0031(5) 0.0008(5)
C7 0.0294(7) 0.0216(7) 0.0321(8) -0.0021(6) 0.0015(6) -0.0020(6)
C8 0.0226(6) 0.0208(7) 0.0277(7) 0.0009(5) -0.0028(5) -0.0021(5)
C9 0.0222(6) 0.0243(7) 0.0267(7) -0.0003(6) -0.0048(5) 0.0014(5)
C10 0.0303(7) 0.0316(8) 0.0276(8) -0.0023(6) -0.0006(6) 0.0045(6)

loop_
_atom_type_symbol
_atom_type_description
_atom_type_scat_dispersion_real
_atom_type_scat_dispersion_imag
_atom_type_scat_source
C C 0.0033 0.0016 'International Tables Vol C Tables 4.2.6.8 and 6.1.1.4'
H H 0.0000 0.0000 'International Tables Vol C Tables 4.2.6.8 and 6.1.1.4'
N N 0.0061 0.0033 'International Tables Vol C Tables 4.2.6.8 and 6.1.1.4'
O O 0.0106 0.0060 'International Tables Vol C Tables 4.2.6.8 and 6.1.1.4'

loop_
_geom_angle_atom_site_label_1
_geom_angle_atom_site_label_2
_geom_angle_atom_site_label_3
_geom_angle
C8 O1 C1 105.33(11)
C8 N1 H1 117.8
C9 N1 H1 117.8
C9 N1 C8 124.31(12)
O1 C1 C6 110.10(12)
C2 C1 O1 125.77(13)
C2 C1 C6 124.13(14)
C1 C2 H2 121.9
C1 C2 C3 116.30(15)
C3 C2 H2 121.9
C2 C3 H3 119.4
C2 C3 C4 121.18(15)
C4 C3 H3 119.4
C3 C4 H4 119.3
C5 C4 C3 121.44(15)
C5 C4 H4 119.3
C4 C5 H5 120.8
C4 C5 C6 118.40(15)
C6 C5 H5 120.8
C1 C6 C7 105.97(13)
C5 C6 C1 118.54(14)
C5 C6 C7 135.49(14)
C6 C7 H7 127.1
C8 C7 C6 105.79(13)
C8 C7 H7 127.1
O1 C8 N1 111.97(12)
C7 C8 O1 112.81(13)
C7 C8 N1 135.22(14)
O2 C9 N1 122.21(14)
O2 C9 C10 123.21(14)
N1 C9 C10 114.57(13)
C9 C10 H10A 109.5
C9 C10 H10B 109.5
C9 C10 H10C 109.5
H10A C10 H10B 109.5
H10A C10 H10C 109.5
H10B C10 H10C 109.5

loop_
_geom_bond_atom_site_label_1
_geom_bond_atom_site_label_2
_geom_bond_distance
O1 C1 1.3825(17)
O1 C8 1.3753(17)
O2 C9 1.2210(18)
N1 H1 0.8800
N1 C8 1.3811(19)
N1 C9 1.3679(19)
C1 C2 1.377(2)
C1 C6 1.395(2)
C2 H2 0.9500
C2 C3 1.389(2)
C3 H3 0.9500
C3 C4 1.392(2)
C4 H4 0.9500
C4 C5 1.387(2)
C5 H5 0.9500
C5 C6 1.395(2)
C6 C7 1.442(2)
C7 H7 0.9500
C7 C8 1.348(2)
C9 C10 1.500(2)
C10 H10A 0.9800
C10 H10B 0.9800
C10 H10C 0.9800

loop_
_geom_hbond_atom_site_label_D
_geom_hbond_atom_site_label_H
_geom_hbond_atom_site_label_A
_geom_hbond_distance_DH
_geom_hbond_distance_HA
_geom_hbond_distance_DA
_geom_hbond_angle_DHA
_geom_hbond_site_symmetry_A
N1 H1 O2 0.88 2.07 2.9482(17) 172.5 8_665

loop_
_geom_torsion_atom_site_label_1
_geom_torsion_atom_site_label_2
_geom_torsion_atom_site_label_3
_geom_torsion_atom_site_label_4
_geom_torsion
O1 C1 C2 C3 -179.83(14)
O1 C1 C6 C5 -179.70(12)
O1 C1 C6 C7 0.06(16)
C1 O1 C8 N1 -179.23(11)
C1 O1 C8 C7 -0.12(16)
C1 C2 C3 C4 -0.1(2)
C1 C6 C7 C8 -0.12(16)
C2 C1 C6 C5 0.1(2)
C2 C1 C6 C7 179.90(14)
C2 C3 C4 C5 -0.6(2)
C3 C4 C5 C6 1.1(2)
C4 C5 C6 C1 -0.8(2)
C4 C5 C6 C7 179.49(16)
C5 C6 C7 C8 179.57(17)
C6 C1 C2 C3 0.4(2)
C6 C7 C8 O1 0.15(17)
C6 C7 C8 N1 178.98(15)
C8 O1 C1 C2 -179.81(14)
C8 O1 C1 C6 0.03(15)
C8 N1 C9 O2 2.1(2)
C8 N1 C9 C10 -176.80(13)
C9 N1 C8 O1 176.40(12)
C9 N1 C8 C7 -2.4(3)
